data_9001610
loop_
_publ_author_name
'Bermanec, V.'
'Armbruster, T.'
'Tibljas, D.'
'Sturman, D.'
'Kniewald, G.'

_publ_section_title
;
 Tuzlaite, NaCa[B5O8(OH)2].3H2O, a new mineral with a pentaborate sheet
 structure from the Tuzla salt mine, Bosnia and Hercegovina
;
_journal_name_full 'American Mineralogist'
_journal_page_first 562
_journal_page_last 569
_journal_volume 79
_journal_year 1994
_chemical_formula_sum 'B5 Ca H8 Na O13'
_chemical_name_mineral Tuzlaite
_space_group_IT_number 14
_symmetry_space_group_name_Hall '-P 2ybc'
_symmetry_space_group_name_H-M 'P 1 21/c 1'
_cell_angle_alpha 90
_cell_angle_beta 92.97
_cell_angle_gamma 90
_cell_formula_units_Z 4
_cell_length_a 6.506
_cell_length_b 13.280
_cell_length_c 11.462
_cell_volume 988.983
_database_code_amcsd 0001662
_exptl_crystal_density_diffrn 2.238
_cod_original_formula_sum 'Ca Na O13 B5 H8'
_cod_database_code 9001610

loop_
_space_group_symop_operation_xyz
x,y,z
x,1/2-y,1/2+z
-x,1/2+y,1/2-z
-x,-y,-z

loop_
_atom_site_label
_atom_site_fract_x
_atom_site_fract_y
_atom_site_fract_z
_atom_site_U_iso_or_equiv
_atom_site_type_symbol
_atom_site_attached_hydrogens
Ca 0.20980 0.89462 0.08216 0.01178 Ca 0
Na 0.33650 0.98420 0.35550 0.02381 Na 0
O1 0.10260 0.09140 0.05450 0.00988 O 0
O2 -0.13670 0.83270 0.22820 0.01482 O 0
O3 0.41590 0.05190 0.15410 0.01216 O 0
O4 0.30980 0.22780 0.13740 0.01393 O 0
O5 -0.23550 0.08850 0.11900 0.01216 O 0
O6 0.67560 0.98230 0.27540 0.01406 O 0
OW7 0.33150 0.81500 0.26920 0.01938 O 0
O-h8 0.57890 0.86170 0.03210 0.01418 O 0
O9 0.02860 0.98890 0.21990 0.01241 O 0
OW10 0.15330 0.71260 0.05710 0.02052 O 0
O-h11 0.04750 0.07760 0.59340 0.01862 O 0
O12 -0.02200 0.83020 -0.23800 0.01469 O 0
OW13 0.54500 0.88000 0.52670 0.03344 O 0
B1 0.62160 0.04100 0.18120 0.01026 B 0
B2 0.31280 0.12750 0.07500 0.01051 B 0
B3 -0.15970 0.74400 0.28590 0.01115 B 0
B4 -0.12210 0.93430 0.28270 0.01203 B 0
B5 -0.01600 0.08280 0.15970 0.01001 B 0
H1 0.25000 0.77200 0.28300 0.03002 H 0
H2 0.44500 0.78900 0.29300 0.03002 H 0
H3 0.66500 0.85200 0.08400 0.03002 H 0
H4 0.09000 0.69100 0.12100 0.03002 H 0
H5 0.08200 0.68500 -0.00100 0.03002 H 0
H6 0.90700 0.95500 0.44400 0.03002 H 0
H7 0.44300 0.85000 0.54600 0.03002 H 0
H8 0.61000 0.82900 0.49500 0.03002 H 0

loop_
_cod_changelog_entry_id
_cod_changelog_entry_author
_cod_changelog_entry_date
_cod_changelog_entry_text
1
;cod-tools version 3.8.0
Id: cif_guess_AMCSD_atom_types 9574 2023-05-10 09:00:05Z saulius
;
2023-05-10T18:47:33+03:00
;Derived atom types and hydrogen counts
from atom names that follow the AMCSD naming convention
(Wat == water, O-H == hydroxyl).
;

loop_
_cod_related_entry_id
_cod_related_entry_database
_cod_related_entry_code
1 AMCSD 0001662
